data_2021212
loop_
_publ_author_name
'Badour, Alec R.'
'Arnett-Butscher, Corey J.'
'Mohanty, Dillip K.'
'Squattrito, Philip J.'
'Lambright, Kelly J.'
'Kirschbaum, Kristin'

_publ_section_title
;
 Models for potential dendritic nitric oxide-donors: crystal structures of
 two 2-nitroanilino precursors and nitric oxide-release behavior of the
 nitrosated derivatives
;
_journal_coeditor_code LY3073
_journal_issue 9
_journal_name_full 'Acta Crystallographica Section C'
_journal_page_first
;
;
_journal_paper_doi 10.1107/S2053229618011737
_journal_volume 74
_journal_year 2018
_chemical_formula_iupac 'C24 H27 N7 O6'
_chemical_formula_moiety 'C24 H27 N7 O6'
_chemical_formula_sum 'C24 H27 N7 O6'
_chemical_formula_weight 509.52
_chemical_melting_point 376
_chemical_name_systematic
<i>N</i>^1^-(2-Nitrophenyl)-<i>N</i>^2^,<i>N</i>^2^-bis[2-[(2-nitroanilino)ethyl]ethane-1,2-diamine
_space_group_crystal_system orthorhombic
_space_group_IT_number 61
_space_group_name_Hall '-P 2ac 2ab'
_space_group_name_H-M_alt 'P b c a'
_symmetry_space_group_name_Hall '-P 2ac 2ab'
_symmetry_space_group_name_H-M 'P b c a'
_atom_sites_solution_hydrogens difmap
_atom_sites_solution_primary direct
_atom_sites_solution_secondary difmap
_audit_creation_method SHELXL-2016/6
_cell_angle_alpha 90
_cell_angle_beta 90
_cell_angle_gamma 90
_cell_formula_units_Z 8
_cell_length_a 7.5749(2)
_cell_length_b 13.4138(4)
_cell_length_c 46.3793(14)
_cell_measurement_reflns_used 9785
_cell_measurement_temperature 120(2)
_cell_measurement_theta_max 69.96
_cell_measurement_theta_min 3.81
_cell_volume 4712.5(2)
_computing_cell_refinement
;
SAINT (Bruker, 2015)
;
_computing_data_collection
;
APEX3 (Bruker, 2015)
;
_computing_data_reduction
;
SAINT (Bruker, 2015)
;
_computing_molecular_graphics
;
CrystalMaker (Palmer, 2014)
;
_computing_publication_material
;
SHELXL2016 (Sheldrick, 2015)
;
_computing_structure_refinement
;
SHELXL2016 (Sheldrick, 2015)
;
_computing_structure_solution
;
SHELXS97 (Sheldrick 2008)
;
_diffrn_ambient_temperature 120
_diffrn_measured_fraction_theta_full 0.988
_diffrn_measured_fraction_theta_max 0.988
_diffrn_measurement_device_type 'Bruker APEXII CCD'
_diffrn_measurement_method '\f and \w scans'
_diffrn_radiation_monochromator 'multi-layer optics'
_diffrn_radiation_source ImuS
_diffrn_radiation_type CuK\a
_diffrn_radiation_wavelength 1.54178
_diffrn_reflns_av_R_equivalents 0.0255
_diffrn_reflns_limit_h_max 8
_diffrn_reflns_limit_h_min -9
_diffrn_reflns_limit_k_max 16
_diffrn_reflns_limit_k_min -16
_diffrn_reflns_limit_l_max 56
_diffrn_reflns_limit_l_min -55
_diffrn_reflns_number 50384
_diffrn_reflns_theta_full 69.956
_diffrn_reflns_theta_max 69.956
_diffrn_reflns_theta_min 1.905
_exptl_absorpt_coefficient_mu 0.885
_exptl_absorpt_correction_T_max 0.7533
_exptl_absorpt_correction_T_min 0.6545
_exptl_absorpt_correction_type multi-scan
_exptl_absorpt_process_details
;
(SADABS; Sheldrick, 1996)
;
_exptl_crystal_colour yellow
_exptl_crystal_density_diffrn 1.436
_exptl_crystal_description 'triangular prism'
_exptl_crystal_F_000 2144
_exptl_crystal_size_max 0.207
_exptl_crystal_size_mid 0.129
_exptl_crystal_size_min 0.064
_refine_diff_density_max 0.220
_refine_diff_density_min -0.241
_refine_ls_extinction_method none
_refine_ls_goodness_of_fit_ref 1.063
_refine_ls_hydrogen_treatment refall
_refine_ls_matrix_type full
_refine_ls_number_parameters 442
_refine_ls_number_reflns 4413
_refine_ls_number_restraints 0
_refine_ls_restrained_S_all 1.063
_refine_ls_R_factor_all 0.0330
_refine_ls_R_factor_gt 0.0314
_refine_ls_shift/su_max 0.001
_refine_ls_shift/su_mean 0.000
_refine_ls_structure_factor_coef Fsqd
_refine_ls_weighting_details 'w=1/[\s^2^(Fo^2^)+(0.0343P)^2^+2.0708P] where P=(Fo^2^+2Fc^2^)/3'
_refine_ls_weighting_scheme calc
_refine_ls_wR_factor_gt 0.0780
_refine_ls_wR_factor_ref 0.0791
_reflns_number_gt 4182
_reflns_number_total 4413
_reflns_threshold_expression 'I > 2\s(I)'
_cod_data_source_file ly3073sup1.cif
_cod_data_source_block C24H27N7O6
_cod_database_code 2021212
_shelx_space_group_comment
;
The symmetry employed for this shelxl refinement is uniquely defined
by the following loop, which should always be used as a source of
symmetry information in preference to the above space-group names.
They are only intended as comments.
;

loop_
_space_group_symop_operation_xyz
'x, y, z'
'-x+1/2, -y, z+1/2'
'-x, y+1/2, -z+1/2'
'x+1/2, -y+1/2, -z'
'-x, -y, -z'
'x-1/2, y, -z-1/2'
'x, -y-1/2, z-1/2'
'-x-1/2, y-1/2, z'

loop_
_atom_site_type_symbol
_atom_site_label
_atom_site_fract_x
_atom_site_fract_y
_atom_site_fract_z
_atom_site_U_iso_or_equiv
_atom_site_adp_type
_atom_site_calc_flag
_atom_site_occupancy
O O1 0.10378(12) 1.08863(7) -0.01246(2) 0.0308(2) Uani d 1
O O2 0.30627(13) 1.14180(7) -0.04137(2) 0.0323(2) Uani d 1
O O3 0.78758(13) 0.54020(7) 0.12028(2) 0.0343(2) Uani d 1
O O4 0.84429(12) 0.46457(6) 0.16032(2) 0.0306(2) Uani d 1
O O5 0.29091(12) 1.04871(6) 0.14961(2) 0.0296(2) Uani d 1
O O6 0.39256(12) 1.11208(7) 0.18916(2) 0.0375(2) Uani d 1
N N1 0.18245(12) 0.84159(7) 0.09745(2) 0.0173(2) Uani d 1
N N2 0.17842(14) 1.04263(7) 0.04110(2) 0.0236(2) Uani d 1
N N3 0.25888(14) 1.11500(7) -0.01723(2) 0.0230(2) Uani d 1
N N4 0.58206(13) 0.69789(8) 0.11960(2) 0.0216(2) Uani d 1
N N5 0.77672(13) 0.53401(7) 0.14699(2) 0.0242(2) Uani d 1
N N6 0.06877(13) 0.89790(7) 0.15092(2) 0.0188(2) Uani d 1
N N7 0.30044(13) 1.05048(7) 0.17636(2) 0.0253(2) Uani d 1
C C1 0.20183(16) 0.88416(8) 0.06863(2) 0.0199(2) Uani d 1
C C2 0.13671(18) 0.99193(9) 0.06804(3) 0.0255(3) Uani d 1
C C3 0.34148(16) 1.07529(8) 0.03378(2) 0.0203(2) Uani d 1
C C4 0.38489(16) 1.11365(8) 0.00601(2) 0.0206(2) Uani d 1
C C5 0.55501(17) 1.14786(9) -0.00052(3) 0.0258(3) Uani d 1
C C6 0.68709(18) 1.14413(9) 0.01954(3) 0.0308(3) Uani d 1
C C7 0.64809(18) 1.10657(9) 0.04694(3) 0.0300(3) Uani d 1
C C8 0.48243(17) 1.07365(9) 0.05396(3) 0.0254(3) Uani d 1
C C9 0.29142(15) 0.75279(8) 0.10129(2) 0.0194(2) Uani d 1
C C10 0.48761(16) 0.77778(9) 0.10495(2) 0.0225(2) Uani d 1
C C11 0.58330(14) 0.68520(8) 0.14861(2) 0.0179(2) Uani d 1
C C12 0.68072(14) 0.60927(8) 0.16288(2) 0.0194(2) Uani d 1
C C13 0.68717(16) 0.60277(9) 0.19294(3) 0.0232(3) Uani d 1
C C14 0.59608(17) 0.66913(9) 0.20977(3) 0.0253(3) Uani d 1
C C15 0.49346(16) 0.74231(9) 0.19626(3) 0.0238(2) Uani d 1
C C16 0.48690(15) 0.75010(8) 0.16682(2) 0.0204(2) Uani d 1
C C17 -0.00235(15) 0.82235(9) 0.10512(2) 0.0196(2) Uani d 1
C C18 -0.02435(16) 0.81483(8) 0.13772(2) 0.0198(2) Uani d 1
C C19 0.08961(14) 0.90749(8) 0.17968(2) 0.0180(2) Uani d 1
C C20 0.20124(15) 0.97899(8) 0.19303(3) 0.0214(2) Uani d 1
C C21 0.21675(17) 0.98492(10) 0.22306(3) 0.0291(3) Uani d 1
C C22 0.12409(18) 0.92142(11) 0.24059(3) 0.0322(3) Uani d 1
C C23 0.01299(17) 0.85070(10) 0.22796(3) 0.0274(3) Uani d 1
C C24 -0.00427(15) 0.84361(9) 0.19865(2) 0.0214(2) Uani d 1
H H2N 0.103(2) 1.0378(12) 0.0267(3) 0.036(4) Uiso d 1
H H4N 0.648(2) 0.6565(12) 0.1101(3) 0.031(4) Uiso d 1
H H6N 0.139(2) 0.9301(11) 0.1401(3) 0.025(4) Uiso d 1
H H1A 0.1409(18) 0.8448(10) 0.0537(3) 0.025(3) Uiso d 1
H H1B 0.3274(18) 0.8833(9) 0.0637(3) 0.017(3) Uiso d 1
H H2A 0.005(2) 0.9948(11) 0.0697(3) 0.032(4) Uiso d 1
H H2B 0.1903(19) 1.0281(11) 0.0848(3) 0.028(4) Uiso d 1
H H5 0.572(2) 1.1733(11) -0.0196(3) 0.030(4) Uiso d 1
H H6 0.804(2) 1.1655(12) 0.0147(3) 0.037(4) Uiso d 1
H H7 0.740(2) 1.1021(11) 0.0615(3) 0.034(4) Uiso d 1
H H8 0.461(2) 1.0464(11) 0.0726(3) 0.031(4) Uiso d 1
H H9A 0.2767(18) 0.7064(10) 0.0854(3) 0.025(3) Uiso d 1
H H9B 0.2520(17) 0.7198(9) 0.1188(3) 0.017(3) Uiso d 1
H H10A 0.5474(18) 0.7857(10) 0.0861(3) 0.024(3) Uiso d 1
H H10B 0.5010(18) 0.8401(11) 0.1163(3) 0.026(4) Uiso d 1
H H13 0.758(2) 0.5507(11) 0.2014(3) 0.032(4) Uiso d 1
H H14 0.600(2) 0.6643(11) 0.2305(3) 0.033(4) Uiso d 1
H H15 0.4245(19) 0.7886(11) 0.2077(3) 0.027(4) Uiso d 1
H H16 0.4179(19) 0.7999(11) 0.1586(3) 0.025(3) Uiso d 1
H H17A -0.0486(18) 0.7592(10) 0.0961(3) 0.022(3) Uiso d 1
H H17B -0.0755(18) 0.8780(10) 0.0982(3) 0.020(3) Uiso d 1
H H18A 0.0214(18) 0.7488(10) 0.1453(3) 0.022(3) Uiso d 1
H H18B -0.1512(18) 0.8185(10) 0.1423(3) 0.021(3) Uiso d 1
H H21 0.293(2) 1.0352(12) 0.2308(3) 0.040(4) Uiso d 1
H H22 0.134(2) 0.9250(13) 0.2619(4) 0.046(5) Uiso d 1
H H23 -0.054(2) 0.8052(11) 0.2402(3) 0.031(4) Uiso d 1
H H24 -0.0815(19) 0.7948(11) 0.1908(3) 0.023(3) Uiso d 1

loop_
_atom_site_aniso_label
_atom_site_aniso_U_11
_atom_site_aniso_U_22
_atom_site_aniso_U_33
_atom_site_aniso_U_12
_atom_site_aniso_U_13
_atom_site_aniso_U_23
O1 0.0283(5) 0.0345(5) 0.0297(5) -0.0039(4) -0.0047(4) 0.0102(4)
O2 0.0478(6) 0.0311(5) 0.0180(4) 0.0027(4) 0.0064(4) 0.0050(3)
O3 0.0355(5) 0.0365(5) 0.0308(5) 0.0114(4) 0.0050(4) -0.0041(4)
O4 0.0252(5) 0.0192(4) 0.0475(5) 0.0049(4) -0.0046(4) 0.0028(4)
O5 0.0262(5) 0.0261(4) 0.0365(5) -0.0055(4) -0.0007(4) 0.0064(4)
O6 0.0272(5) 0.0276(5) 0.0577(6) -0.0077(4) -0.0061(4) -0.0115(4)
N1 0.0196(5) 0.0178(4) 0.0147(4) -0.0002(4) 0.0014(3) 0.0024(3)
N2 0.0258(5) 0.0236(5) 0.0214(5) 0.0018(4) 0.0019(4) 0.0073(4)
N3 0.0326(6) 0.0171(5) 0.0194(5) 0.0022(4) 0.0022(4) 0.0020(4)
N4 0.0201(5) 0.0245(5) 0.0201(5) 0.0025(4) 0.0011(4) 0.0015(4)
N5 0.0184(5) 0.0209(5) 0.0332(6) 0.0010(4) -0.0006(4) -0.0006(4)
N6 0.0197(5) 0.0191(5) 0.0178(5) -0.0046(4) 0.0030(4) 0.0001(4)
N7 0.0173(5) 0.0191(5) 0.0395(6) 0.0006(4) -0.0029(4) -0.0036(4)
C1 0.0249(6) 0.0199(6) 0.0149(5) 0.0019(5) 0.0022(4) 0.0012(4)
C2 0.0326(7) 0.0214(6) 0.0225(6) 0.0047(5) 0.0080(5) 0.0054(5)
C3 0.0260(6) 0.0135(5) 0.0214(5) 0.0041(4) 0.0020(5) -0.0008(4)
C4 0.0263(6) 0.0153(5) 0.0201(5) 0.0014(4) 0.0025(5) -0.0016(4)
C5 0.0312(7) 0.0179(6) 0.0283(6) -0.0006(5) 0.0099(5) -0.0039(5)
C6 0.0251(6) 0.0221(6) 0.0451(8) -0.0017(5) 0.0056(6) -0.0095(5)
C7 0.0296(7) 0.0231(6) 0.0372(7) 0.0047(5) -0.0082(6) -0.0098(5)
C8 0.0329(7) 0.0204(6) 0.0229(6) 0.0051(5) -0.0027(5) -0.0029(5)
C9 0.0222(6) 0.0170(5) 0.0189(5) -0.0012(4) -0.0015(4) 0.0013(4)
C10 0.0221(6) 0.0247(6) 0.0208(6) -0.0024(5) -0.0001(5) 0.0061(5)
C11 0.0136(5) 0.0176(5) 0.0226(5) -0.0041(4) -0.0006(4) 0.0013(4)
C12 0.0151(5) 0.0172(5) 0.0260(6) -0.0015(4) 0.0000(4) 0.0005(4)
C13 0.0208(6) 0.0205(6) 0.0281(6) -0.0033(5) -0.0037(5) 0.0062(5)
C14 0.0277(6) 0.0279(6) 0.0201(6) -0.0047(5) -0.0020(5) 0.0023(5)
C15 0.0226(6) 0.0240(6) 0.0248(6) -0.0012(5) 0.0010(5) -0.0043(5)
C16 0.0185(5) 0.0175(5) 0.0252(6) 0.0004(4) -0.0022(4) 0.0007(4)
C17 0.0192(6) 0.0211(6) 0.0184(5) -0.0022(5) -0.0008(4) 0.0008(4)
C18 0.0208(6) 0.0199(6) 0.0188(5) -0.0040(5) 0.0018(4) -0.0006(4)
C19 0.0156(5) 0.0183(5) 0.0200(5) 0.0046(4) 0.0008(4) -0.0009(4)
C20 0.0166(5) 0.0195(5) 0.0281(6) 0.0042(4) -0.0012(4) -0.0031(4)
C21 0.0240(6) 0.0323(7) 0.0310(7) 0.0065(5) -0.0076(5) -0.0109(5)
C22 0.0327(7) 0.0442(8) 0.0198(6) 0.0097(6) -0.0039(5) -0.0051(5)
C23 0.0285(7) 0.0331(7) 0.0206(6) 0.0071(5) 0.0034(5) 0.0029(5)
C24 0.0212(6) 0.0225(6) 0.0205(5) 0.0017(5) 0.0021(4) 0.0000(4)

loop_
_atom_type_symbol
_atom_type_description
_atom_type_scat_dispersion_real
_atom_type_scat_dispersion_imag
_atom_type_scat_source
C C 0.0181 0.0091 'International Tables Vol C Tables 4.2.6.8 and 6.1.1.4'
H H 0.0000 0.0000 'International Tables Vol C Tables 4.2.6.8 and 6.1.1.4'
N N 0.0311 0.0180 'International Tables Vol C Tables 4.2.6.8 and 6.1.1.4'
O O 0.0492 0.0322 'International Tables Vol C Tables 4.2.6.8 and 6.1.1.4'

loop_
_geom_angle_atom_site_label_1
_geom_angle_atom_site_label_2
_geom_angle_atom_site_label_3
_geom_angle
C9 N1 C1 111.96(9)
C9 N1 C17 111.48(9)
C1 N1 C17 112.73(9)
C3 N2 C2 124.33(11)
C3 N2 H2N 115.2(10)
C2 N2 H2N 118.3(10)
O2 N3 O1 121.32(10)
O2 N3 C4 119.46(10)
O1 N3 C4 119.22(9)
C11 N4 C10 123.95(10)
C11 N4 H4N 114.8(10)
C10 N4 H4N 121.1(10)
O4 N5 O3 121.58(10)
O4 N5 C12 118.82(10)
O3 N5 C12 119.60(10)
C19 N6 C18 123.09(9)
C19 N6 H6N 117.6(10)
C18 N6 H6N 116.4(10)
O6 N7 O5 121.72(11)
O6 N7 C20 118.82(11)
O5 N7 C20 119.46(9)
N1 C1 C2 110.72(9)
N1 C1 H1A 112.8(8)
C2 C1 H1A 110.0(8)
N1 C1 H1B 107.9(7)
C2 C1 H1B 108.7(8)
H1A C1 H1B 106.5(11)
N2 C2 C1 112.77(10)
N2 C2 H2A 105.3(8)
C1 C2 H2A 110.9(9)
N2 C2 H2B 110.6(8)
C1 C2 H2B 108.2(8)
H2A C2 H2B 108.9(12)
N2 C3 C8 121.04(11)
N2 C3 C4 123.65(11)
C8 C3 C4 115.31(11)
C5 C4 C3 121.73(11)
C5 C4 N3 116.34(10)
C3 C4 N3 121.87(10)
C6 C5 C4 120.92(12)
C6 C5 H5 122.9(9)
C4 C5 H5 116.2(9)
C5 C6 C7 118.49(12)
C5 C6 H6 120.5(9)
C7 C6 H6 121.0(9)
C8 C7 C6 121.70(12)
C8 C7 H7 118.1(9)
C6 C7 H7 120.2(9)
C7 C8 C3 121.84(12)
C7 C8 H8 119.7(9)
C3 C8 H8 118.5(9)
N1 C9 C10 112.53(9)
N1 C9 H9A 111.4(8)
C10 C9 H9A 109.6(8)
N1 C9 H9B 107.5(8)
C10 C9 H9B 107.7(8)
H9A C9 H9B 107.9(11)
N4 C10 C9 111.53(9)
N4 C10 H10A 105.4(8)
C9 C10 H10A 111.6(8)
N4 C10 H10B 108.8(8)
C9 C10 H10B 110.0(8)
H10A C10 H10B 109.3(11)
N4 C11 C16 120.73(10)
N4 C11 C12 123.74(10)
C16 C11 C12 115.52(10)
C13 C12 C11 121.82(11)
C13 C12 N5 116.56(10)
C11 C12 N5 121.62(10)
C14 C13 C12 120.66(11)
C14 C13 H13 121.2(9)
C12 C13 H13 118.1(9)
C13 C14 C15 118.71(11)
C13 C14 H14 120.5(9)
C15 C14 H14 120.7(9)
C16 C15 C14 121.29(11)
C16 C15 H15 118.6(8)
C14 C15 H15 120.1(8)
C15 C16 C11 121.92(11)
C15 C16 H16 118.9(9)
C11 C16 H16 119.1(9)
N1 C17 C18 110.88(9)
N1 C17 H17A 112.3(8)
C18 C17 H17A 108.6(7)
N1 C17 H17B 109.0(8)
C18 C17 H17B 108.1(7)
H17A C17 H17B 107.9(10)
N6 C18 C17 108.29(9)
N6 C18 H18A 110.9(8)
C17 C18 H18A 111.4(7)
N6 C18 H18B 110.1(8)
C17 C18 H18B 108.5(8)
H18A C18 H18B 107.6(11)
N6 C19 C24 119.78(10)
N6 C19 C20 124.39(10)
C24 C19 C20 115.83(10)
C21 C20 C19 121.46(11)
C21 C20 N7 116.84(11)
C19 C20 N7 121.69(10)
C22 C21 C20 120.79(12)
C22 C21 H21 121.6(9)
C20 C21 H21 117.6(9)
C21 C22 C23 118.79(12)
C21 C22 H22 121.4(10)
C23 C22 H22 119.8(10)
C24 C23 C22 121.41(12)
C24 C23 H23 118.8(9)
C22 C23 H23 119.8(9)
C23 C24 C19 121.72(11)
C23 C24 H24 119.1(8)
C19 C24 H24 119.2(8)

loop_
_geom_bond_atom_site_label_1
_geom_bond_atom_site_label_2
_geom_bond_distance
O1 N3 1.2467(14)
O2 N3 1.2294(13)
O3 N5 1.2444(13)
O4 N5 1.2296(13)
O5 N7 1.2432(14)
O6 N7 1.2337(14)
N1 C9 1.4602(14)
N1 C1 1.4608(13)
N1 C17 1.4672(14)
N2 C3 1.3539(16)
N2 C2 1.4571(14)
N2 H2N 0.884(17)
N3 C4 1.4400(15)
N4 C11 1.3563(14)
N4 C10 1.4566(15)
N4 H4N 0.868(16)
N5 C12 1.4460(15)
N6 C19 1.3493(14)
N6 C18 1.4539(14)
N6 H6N 0.849(15)
N7 C20 1.4427(16)
C1 C2 1.5276(16)
C1 H1A 0.987(14)
C1 H1B 0.978(13)
C2 H2A 0.999(16)
C2 H2B 1.004(15)
C3 C8 1.4200(17)
C3 C4 1.4253(16)
C4 C5 1.4011(17)
C5 C6 1.367(2)
C5 H5 0.958(15)
C6 C7 1.399(2)
C6 H6 0.955(17)
C7 C8 1.3695(19)
C7 H7 0.970(16)
C8 H8 0.953(15)
C9 C10 1.5328(16)
C9 H9A 0.972(14)
C9 H9B 0.973(13)
C10 H10A 0.993(14)
C10 H10B 0.993(14)
C11 C16 1.4157(16)
C11 C12 1.4212(16)
C12 C13 1.3978(16)
C13 C14 1.3702(18)
C13 H13 0.963(16)
C14 C15 1.4000(17)
C14 H14 0.962(15)
C15 C16 1.3703(16)
C15 H15 0.970(15)
C16 H16 0.930(15)
C17 C18 1.5245(15)
C17 H17A 1.008(14)
C17 H17B 0.982(14)
C18 H18A 1.014(14)
C18 H18B 0.985(14)
C19 C24 1.4192(16)
C19 C20 1.4206(16)
C20 C21 1.4002(17)
C21 C22 1.371(2)
C21 H21 0.956(17)
C22 C23 1.397(2)
C22 H22 0.994(17)
C23 C24 1.3690(16)
C23 H23 0.977(15)
C24 H24 0.950(15)

loop_
_geom_hbond_atom_site_label_D
_geom_hbond_atom_site_label_H
_geom_hbond_atom_site_label_A
_geom_hbond_site_symmetry_A
_geom_hbond_distance_DH
_geom_hbond_distance_HA
_geom_hbond_distance_DA
_geom_hbond_angle_DHA
_geom_hbond_publ_flag
N2 H2N O1 . 0.884(17) 1.939(16) 2.6214(13) 132.9(14) yes
N2 H2N O1 5_575 0.884(17) 2.399(16) 3.0715(14) 133.1(13) yes
N4 H4N O3 . 0.868(16) 1.942(16) 2.6265(13) 134.7(13) yes
N6 H6N O5 . 0.849(15) 2.013(15) 2.6320(13) 129.1(12) yes
C10 H10A O2 5_675 0.993(14) 2.543(14) 3.5068(14) 163.6(11) no
C18 H18B O4 8_665 0.985(14) 2.584(14) 3.3177(15) 131.3(10) no

_cod_database_fobs_code 2021212
